data_1548351
loop_
_publ_author_name
'Xinghao Lin'
'Yanming Zhao'
'Youzhong Dong'
'Quan Kuang'

_publ_section_title
;
 Synthesis and structural data of a Fe-base sodium metaphosphate compound,
 NaFe(PO3)3
;
_journal_name_full 'Data in Brief'
_journal_page_first 217
_journal_page_last 221
_journal_paper_doi 10.1016/j.dib.2015.05.022
_journal_volume 4
_journal_year 2015
_chemical_formula_sum 'Fe4 Na4 O36 P12'
_chemical_formula_weight 1263.00
_chemical_name_systematic ' ?'
_space_group_IT_number 19
_symmetry_cell_setting orthorhombic
_symmetry_space_group_name_Hall 'P 2ac 2ab'
_symmetry_space_group_name_H-M 'P 21 21 21'
_cell_angle_alpha 90.0
_cell_angle_beta 90.0
_cell_angle_gamma 90.0
_cell_formula_units_Z 4
_cell_length_a 14.3390(26)
_cell_length_b 14.3374(26)
_cell_length_c 14.3642(13)
_cell_measurement_temperature 298
_cell_volume 2953.0(8)
_computing_structure_refinement GSAS
_diffrn_ambient_temperature 298
_diffrn_radiation_polarisn_ratio 0.7
_diffrn_radiation_probe x-ray
_diffrn_radiation_wavelength 1.5406
_pd_char_colour white
_pd_instr_location ' ?'
_pd_phase_name 'from E:/REVISED/jiuxing/NFP cif moxing/NaFeP3O9.cif'
_pd_proc_info_excluded_regions ' ?'
_pd_proc_ls_prof_R_factor 0.0353
_pd_proc_ls_prof_wR_expected 0.0306
_pd_proc_ls_prof_wR_factor 0.0487
_pd_spec_mounting ' ?'
_refine_ls_goodness_of_fit_all 1.60
_refine_ls_matrix_type full
_refine_ls_number_parameters 126
_refine_ls_number_restraints 0
_refine_ls_R_Fsqd_factor 0.10545
_refine_ls_shift/su_max 0.05
_refine_ls_shift/su_mean 0.01
_cod_data_source_file NFP-CIF.cif
_cod_data_source_block NFP-CIF_publ
_cod_depositor_comments
;
The following automatic conversions were performed:

'_geom_bond_publ_flag' value 'N' changed to 'n' according to the
built-in table from CIF Core dictionary named 'cif_core.dic' version
2.4.1 from 2010-06-29 (250 times).

'_geom_angle_publ_flag' value 'N' changed to 'n' according to the
built-in table from CIF Core dictionary named 'cif_core.dic' version
2.4.1 from 2010-06-29 (264 times).

Automatic conversion script
Id: cif_fix_values 5376 2017-05-30 11:51:03Z andrius 
;
_cod_original_cell_volume 2953.05(27)
_cod_database_code 1548351

loop_
_symmetry_equiv_pos_site_id
_symmetry_equiv_pos_as_xyz
1 +x,+y,+z
2 +x+1/2,-y+1/2,-z
3 -x,+y+1/2,-z+1/2
4 -x+1/2,-y,+z+1/2

loop_
_atom_site_type_symbol
_atom_site_label
_atom_site_fract_x
_atom_site_fract_y
_atom_site_fract_z
_atom_site_occupancy
_atom_site_thermal_displace_type
_atom_site_U_iso_or_equiv
_atom_site_symmetry_multiplicity
Fe Fe1 0.889(4) 0.375(4) 0.121(5) 1.0 Uiso 0.0168(31) 4
Fe Fe2 0.376(5) 0.616(4) 0.129(5) 1.0 Uiso 0.0168(31) 4
Fe Fe3 0.375(5) 0.365(6) 0.379(5) 1.0 Uiso 0.0168(31) 4
Fe Fe4 0.135(5) 0.122(5) 0.130(6) 1.0 Uiso 0.0168(31) 4
Na Na1 0.005(14) -0.005(10) -0.006(11) 1.0 Uiso 0.01 4
Na Na2 0.505(15) -0.007(12) -0.001(11) 1.0 Uiso 0.01 4
Na Na3 0.750(12) 0.262(10) 0.247(11) 1.0 Uiso 0.01 4
Na Na4 0.244(13) 0.254(14) 0.242(10) 1.0 Uiso 0.01 4
P P1 0.518(8) 0.524(9) 0.265(8) 1.0 Uiso 0.0125(32) 4
P P2 0.722(11) 0.503(7) 0.237(6) 1.0 Uiso 0.0125(32) 4
P P3 0.747(8) 0.522(9) 0.031(7) 1.0 Uiso 0.0125(32) 4
P P4 0.739(9) 0.723(9) -0.007(7) 1.0 Uiso 0.0125(32) 4
P P5 0.527(7) 0.724(5) -0.033(6) 1.0 Uiso 0.0125(32) 4
P P6 0.503(7) 0.777(8) 0.793(7) 1.0 Uiso 0.0125(32) 4
P P7 0.526(11) 0.988(7) 0.757(7) 1.0 Uiso 0.0125(32) 4
P P8 0.729(8) 0.998(6) 0.721(7) 1.0 Uiso 0.0125(32) 4
P P9 0.755(7) 0.971(8) 0.509(8) 1.0 Uiso 0.0125(32) 4
P P10 0.779(9) 0.775(7) 0.511(8) 1.0 Uiso 0.0125(32) 4
P P11 0.983(9) 0.763(5) 0.529(8) 1.0 Uiso 0.0125(32) 4
P P12 -0.004(6) 0.771(7) 0.727(8) 1.0 Uiso 0.0125(32) 4
O O1 0.4946(18) 0.4488(17) 0.3276(17) 1.0 Uiso 0.0082(27) 4
O O2 0.6294(18) 0.4587(17) 0.2621(17) 1.0 Uiso 0.0082(27) 4
O O3 0.5516(16) 0.6252(17) 0.3027(17) 1.0 Uiso 0.0082(27) 4
O O4 0.4806(18) 0.5287(17) 0.1776(17) 1.0 Uiso 0.0082(27) 4
O O5 0.6936(18) 0.5228(17) 0.1257(15) 1.0 Uiso 0.0082(27) 4
O O6 0.7736(18) 0.4127(16) 0.2106(17) 1.0 Uiso 0.0082(27) 4
O O7 0.7426(17) 0.5747(17) 0.3076(17) 1.0 Uiso 0.0082(27) 4
O O8 0.7799(18) 0.6341(17) 0.0156(18) 1.0 Uiso 0.0082(27) 4
O O9 0.8476(18) 0.4797(17) 0.0146(17) 1.0 Uiso 0.0082(27) 4
O O10 0.6666(18) 0.4887(18) -0.0224(17) 1.0 Uiso 0.0082(27) 4
O O11 0.7936(18) 0.7857(17) -0.0814(17) 1.0 Uiso 0.0082(27) 4
O O12 0.7296(17) 0.7857(17) 0.0736(17) 1.0 Uiso 0.0082(27) 4
O O13 0.6406(18) 0.6937(17) -0.0513(18) 1.0 Uiso 0.0082(27) 4
O O14 0.5346(18) 0.7249(17) 0.8607(17) 1.0 Uiso 0.0082(27) 4
O O15 0.4686(18) 0.6827(18) 0.0216(19) 1.0 Uiso 0.0082(27) 4
O O16 0.5295(17) 0.8277(17) 0.0326(17) 1.0 Uiso 0.0082(27) 4
O O17 0.5516(18) 0.8948(17) 0.7897(17) 1.0 Uiso 0.0082(27) 4
O O18 0.4055(18) 0.7689(17) 0.7256(19) 1.0 Uiso 0.0082(27) 4
O O19 0.5756(18) 0.7518(17) 0.7176(17) 1.0 Uiso 0.0082(27) 4
O O20 0.4845(19) 0.9978(17) 0.6766(17) 1.0 Uiso 0.0082(27) 4
O O21 0.4836(17) 0.0318(17) 0.8596(17) 1.0 Uiso 0.0082(27) 4
O O22 0.6262(18) 0.0459(17) 0.7687(17) 1.0 Uiso 0.0082(27) 4
O O23 0.7747(18) 0.0977(19) 0.7276(17) 1.0 Uiso 0.0082(27) 4
O O24 0.7807(18) 0.9177(17) 0.7856(17) 1.0 Uiso 0.0082(27) 4
O O25 0.7136(17) 0.9567(17) 0.6258(17) 1.0 Uiso 0.0082(27) 4
O O26 0.6625(18) 0.0258(16) 0.4696(18) 1.0 Uiso 0.0082(27) 4
O O27 0.8365(18) 0.0128(17) 0.5256(17) 1.0 Uiso 0.0082(27) 4
O O28 0.7287(18) 0.8690(17) 0.4956(17) 1.0 Uiso 0.0082(27) 4
O O29 0.8809(18) 0.7918(19) 0.5506(18) 1.0 Uiso 0.0082(27) 4
O O30 0.7706(17) 0.7287(17) 0.4166(17) 1.0 Uiso 0.0082(27) 4
O O31 0.7065(18) 0.7418(17) 0.5786(17) 1.0 Uiso 0.0082(27) 4
O O32 0.9806(18) 0.6608(19) 0.4826(16) 1.0 Uiso 0.0082(27) 4
O O33 0.0226(18) 0.8348(17) 0.4847(17) 1.0 Uiso 0.0082(27) 4
O O34 0.0136(17) 0.7298(17) 0.6117(16) 1.0 Uiso 0.0082(27) 4
O O35 0.9275(18) 0.7837(18) 0.7786(17) 1.0 Uiso 0.0082(27) 4
O O36 0.0976(18) 0.7247(17) 0.7626(17) 1.0 Uiso 0.0082(27) 4

loop_
_atom_type_symbol
_atom_type_number_in_cell
_atom_type_scat_dispersion_real
_atom_type_scat_dispersion_imag
_atom_type_scat_Cromer_Mann_a1
_atom_type_scat_Cromer_Mann_a2
_atom_type_scat_Cromer_Mann_a3
_atom_type_scat_Cromer_Mann_a4
_atom_type_scat_Cromer_Mann_b1
_atom_type_scat_Cromer_Mann_b2
_atom_type_scat_Cromer_Mann_b3
_atom_type_scat_Cromer_Mann_b4
_atom_type_scat_Cromer_Mann_c
_atom_type_scat_source
Fe 16.0 0.000 0.000 11.7695 4.76110 7.35730 0.30720 3.52220 15.3535 2.30450 76.8805 1.03690 International_Tables_Vol_C
Na 16.0 0.000 0.000 4.76260 3.28500 3.17360 8.84220 1.26740 0.31360 1.11280 129.424 0.67600 International_Tables_Vol_C
P 48.0 0.000 0.000 6.43450 1.90670 4.17910 27.1570 1.78000 0.52600 1.49080 68.1645 1.11490 International_Tables_Vol_C
O 144.0 0.000 0.000 3.04850 13.2771 2.28680 5.70110 1.54630 0.32390 0.86700 32.9089 0.25080 International_Tables_Vol_C

loop_
_geom_angle_atom_site_label_1
_geom_angle_atom_site_label_2
_geom_angle_atom_site_label_3
_geom_angle
_geom_angle_site_symmetry_1
_geom_angle_site_symmetry_2
_geom_angle_site_symmetry_3
_geom_angle_publ_flag
Na2 Fe1 Na3 172(6) 2_555 . 1_555 n
Na2 Fe1 O21 43(4) 2_555 . 2_556 n
Na2 Fe1 O33 55(4) 2_555 . 3_645 n
Na3 Fe1 O21 136(5) 1_555 . 2_556 n
Na3 Fe1 O33 132(4) 1_555 . 3_645 n
O21 Fe1 O33 82.6(25) 2_556 . 3_645 n
Na1 Fe2 O4 55(4) 2_555 . 1_555 n
Na1 Fe2 O11 123(5) 2_555 . 2_465 n
Na1 Fe2 O24 133(4) 2_555 . 2_466 n
Na1 Fe2 O26 54(4) 2_555 . 3_655 n
Na1 Fe2 O35 121(5) 2_555 . 2_466 n
O4 Fe2 O11 171(4) 1_555 . 2_465 n
O4 Fe2 O24 98.3(29) 1_555 . 2_466 n
O4 Fe2 O26 92.6(29) 1_555 . 3_655 n
O4 Fe2 O35 86.8(29) 1_555 . 2_466 n
O11 Fe2 O24 88.5(30) 2_465 . 2_466 n
O11 Fe2 O26 93.1(30) 2_465 . 3_655 n
O11 Fe2 O35 86.7(27) 2_465 . 2_466 n
O24 Fe2 O26 95.3(32) 2_466 . 3_655 n
O24 Fe2 O35 91.0(29) 2_466 . 2_466 n
O26 Fe2 O35 174(4) 3_655 . 2_466 n
Na2 Fe3 Na4 174(7) 3_655 . 1_555 n
Na2 Fe3 O12 124(5) 3_655 . 3_645 n
Na2 Fe3 O16 53(4) 3_655 . 3_645 n
Na2 Fe3 O36 135(6) 3_655 . 4_564 n
Na4 Fe3 O12 58.8(33) 1_555 . 3_645 n
Na4 Fe3 O16 134(5) 1_555 . 3_645 n
Na4 Fe3 O36 47(4) 1_555 . 4_564 n
O12 Fe3 O16 98.3(32) 3_645 . 3_645 n
O12 Fe3 O36 93.6(32) 3_645 . 4_564 n
O16 Fe3 O36 103(4) 3_645 . 4_564 n
Na4 Fe4 O7 62(4) 1_555 . 3_645 n
Na4 Fe4 O30 51(4) 1_555 . 3_645 n
O7 Fe4 O30 80.5(26) 3_645 . 3_645 n
Fe2 Na1 O4 42.9(31) 2_455 . 2_455 n
Fe2 Na1 O10 139(7) 2_455 . 2_455 n
Fe2 Na1 O15 46.3(30) 2_455 . 2_455 n
Fe2 Na1 O20 130(7) 2_455 . 4_564 n
Fe2 Na1 O26 41.2(29) 2_455 . 4_554 n
Fe2 Na1 O32 131(6) 2_455 . 3_645 n
O4 Na1 O10 109(7) 2_455 . 2_455 n
O4 Na1 O15 76(4) 2_455 . 2_455 n
O4 Na1 O20 172(8) 2_455 . 4_564 n
O4 Na1 O26 73(4) 2_455 . 4_554 n
O4 Na1 O32 106(6) 2_455 . 3_645 n
O10 Na1 O15 108(6) 2_455 . 2_455 n
O10 Na1 O20 77(5) 2_455 . 4_564 n
O10 Na1 O26 178(7) 2_455 . 4_554 n
O10 Na1 O32 78(6) 2_455 . 3_645 n
O15 Na1 O20 98(5) 2_455 . 4_564 n
O15 Na1 O26 71(5) 2_455 . 4_554 n
O15 Na1 O32 172(9) 2_455 . 3_645 n
O20 Na1 O26 102(7) 4_564 . 4_554 n
O20 Na1 O32 80(5) 4_564 . 3_645 n
O26 Na1 O32 103(6) 4_554 . 3_645 n
Fe1 Na2 Fe3 178(8) 2_455 . 3_645 n
Fe1 Na2 O1 135(8) 2_455 . 3_645 n
Fe1 Na2 O9 46.6(30) 2_455 . 2_455 n
Fe1 Na2 O16 142(7) 2_455 . 1_545 n
Fe1 Na2 O21 38.8(32) 2_455 . 1_554 n
Fe1 Na2 O27 131(8) 2_455 . 4_654 n
Fe1 Na2 O33 42.2(26) 2_455 . 4_564 n
Fe3 Na2 O1 45.1(28) 3_645 . 3_645 n
Fe3 Na2 O9 134(8) 3_645 . 2_455 n
Fe3 Na2 O16 39.2(28) 3_645 . 1_545 n
Fe3 Na2 O21 142(9) 3_645 . 1_554 n
Fe3 Na2 O27 48.0(33) 3_645 . 4_654 n
Fe3 Na2 O33 136(7) 3_645 . 4_564 n
O1 Na2 O9 97(8) 3_645 . 2_455 n
O1 Na2 O16 64.3(34) 3_645 . 1_545 n
O1 Na2 O21 172(11) 3_645 . 1_554 n
O1 Na2 O27 80(4) 3_645 . 4_654 n
O1 Na2 O33 109(6) 3_645 . 4_564 n
O9 Na2 O16 109(8) 2_455 . 1_545 n
O9 Na2 O21 75(5) 2_455 . 1_554 n
O9 Na2 O27 171(9) 2_455 . 4_654 n
O9 Na2 O33 71(5) 2_455 . 4_564 n
O16 Na2 O21 118(7) 1_545 . 1_554 n
O16 Na2 O27 78(5) 1_545 . 4_654 n
O16 Na2 O33 173(7) 1_545 . 4_564 n
O21 Na2 O27 108(9) 1_554 . 4_654 n
O21 Na2 O33 69(4) 1_554 . 4_564 n
O27 Na2 O33 102(8) 4_654 . 4_564 n
Fe1 Na3 O6 43.4(30) 1_555 . 1_555 n
Fe1 Na3 O11 145(7) 1_555 . 4_665 n
Fe1 Na3 O19 47.1(29) 1_555 . 4_664 n
Fe1 Na3 O24 136(6) 1_555 . 4_664 n
Fe1 Na3 O31 45.0(25) 1_555 . 4_664 n
Fe1 Na3 O35 146(6) 1_555 . 4_664 n
O6 Na3 O11 120(7) 1_555 . 4_665 n
O6 Na3 O19 83(5) 1_555 . 4_664 n
O6 Na3 O24 178(8) 1_555 . 4_664 n
O6 Na3 O31 76(4) 1_555 . 4_664 n
O6 Na3 O35 115(7) 1_555 . 4_664 n
O11 Na3 O19 112(6) 4_665 . 4_664 n
O11 Na3 O24 61.2(32) 4_665 . 4_664 n
O11 Na3 O31 164(7) 4_665 . 4_664 n
O11 Na3 O35 63.5(35) 4_665 . 4_664 n
O19 Na3 O24 97(5) 4_664 . 4_664 n
O19 Na3 O31 66(4) 4_664 . 4_664 n
O19 Na3 O35 161(7) 4_664 . 4_664 n
O24 Na3 O31 103(6) 4_664 . 4_664 n
O24 Na3 O35 65(4) 4_664 . 4_664 n
O31 Na3 O35 113(6) 4_664 . 4_664 n
Fe3 Na4 Fe4 170(8) 1_555 . 1_555 n
Fe3 Na4 O7 128(7) 1_555 . 3_645 n
Fe3 Na4 O12 39.1(26) 1_555 . 3_645 n
Fe3 Na4 O18 137(7) 1_555 . 4_564 n
Fe3 Na4 O23 43.4(33) 1_555 . 2_456 n
Fe3 Na4 O30 138(7) 1_555 . 3_645 n
Fe3 Na4 O36 42.8(31) 1_555 . 4_564 n
Fe4 Na4 O7 43.3(31) 1_555 . 3_645 n
Fe4 Na4 O12 136(7) 1_555 . 3_645 n
Fe4 Na4 O18 47(4) 1_555 . 4_564 n
Fe4 Na4 O23 146(8) 1_555 . 2_456 n
Fe4 Na4 O30 46.6(33) 1_555 . 3_645 n
Fe4 Na4 O36 133(8) 1_555 . 4_564 n
O7 Na4 O12 114(7) 3_645 . 3_645 n
O7 Na4 O18 84(6) 3_645 . 4_564 n
O7 Na4 O23 164(9) 3_645 . 2_456 n
O7 Na4 O30 66(4) 3_645 . 3_645 n
O7 Na4 O36 95(7) 3_645 . 4_564 n
O12 Na4 O18 105(7) 3_645 . 4_564 n
O12 Na4 O23 68(4) 3_645 . 2_456 n
O12 Na4 O30 177(9) 3_645 . 3_645 n
O12 Na4 O36 74(4) 3_645 . 4_564 n
O18 Na4 O23 111(9) 4_564 . 2_456 n
O18 Na4 O30 77(5) 4_564 . 3_645 n
O18 Na4 O36 178(9) 4_564 . 4_564 n
O23 Na4 O30 111(8) 2_456 . 3_645 n
O23 Na4 O36 70(5) 2_456 . 4_564 n
O30 Na4 O36 104(7) 3_645 . 4_564 n
O1 P1 O2 81(6) 1_555 . 1_555 n
O1 P1 O3 122(8) 1_555 . 1_555 n
O1 P1 O4 122(9) 1_555 . 1_555 n
O2 P1 O3 102(6) 1_555 . 1_555 n
O2 P1 O4 110(8) 1_555 . 1_555 n
O3 P1 O4 112(8) 1_555 . 1_555 n
O2 P2 O5 95(7) 1_555 . 1_555 n
O2 P2 O6 98(6) 1_555 . 1_555 n
O2 P2 O7 107(8) 1_555 . 1_555 n
O5 P2 O6 92(5) 1_555 . 1_555 n
O5 P2 O7 126(7) 1_555 . 1_555 n
O6 P2 O7 132(10) 1_555 . 1_555 n
O5 P3 O8 104(7) 1_555 . 1_555 n
O5 P3 O9 126(7) 1_555 . 1_555 n
O5 P3 O10 95(6) 1_555 . 1_555 n
O8 P3 O9 95(6) 1_555 . 1_555 n
O8 P3 O10 117(7) 1_555 . 1_555 n
O9 P3 O10 121(8) 1_555 . 1_555 n
O8 P4 O11 117(9) 1_555 . 1_555 n
O8 P4 O12 114(7) 1_555 . 1_555 n
O8 P4 O13 102(7) 1_555 . 1_555 n
O11 P4 O12 104(7) 1_555 . 1_555 n
O11 P4 O13 108(6) 1_555 . 1_555 n
O12 P4 O13 113(8) 1_555 . 1_555 n
O13 P5 O14 77(4) 1_555 . 1_554 n
O13 P5 O15 127(6) 1_555 . 1_555 n
O13 P5 O16 106(5) 1_555 . 1_555 n
O14 P5 O15 131(7) 1_554 . 1_555 n
O14 P5 O16 121(5) 1_554 . 1_555 n
O15 P5 O16 94(5) 1_555 . 1_555 n
O14 P6 O17 114(7) 1_555 . 1_555 n
O14 P6 O18 132(9) 1_555 . 1_555 n
O14 P6 O19 99(7) 1_555 . 1_555 n
O17 P6 O18 112(6) 1_555 . 1_555 n
O17 P6 O19 87(6) 1_555 . 1_555 n
O18 P6 O19 98(5) 1_555 . 1_555 n
O17 P7 O20 120(8) 1_555 . 1_555 n
O17 P7 O21 98(6) 1_555 . 1_565 n
O17 P7 O22 102(8) 1_555 . 1_565 n
O20 P7 O21 124(9) 1_555 . 1_565 n
O20 P7 O22 115(8) 1_555 . 1_565 n
O21 P7 O22 92(5) 1_565 . 1_565 n
O22 P8 O23 91(5) 1_565 . 1_565 n
O22 P8 O24 114(6) 1_565 . 1_555 n
O22 P8 O25 113(7) 1_565 . 1_555 n
O23 P8 O24 114(7) 1_565 . 1_555 n
O23 P8 O25 120(7) 1_565 . 1_555 n
O24 P8 O25 104(5) 1_555 . 1_555 n
O25 P9 O26 97(6) 1_555 . 1_565 n
O25 P9 O27 100(7) 1_555 . 1_565 n
O25 P9 O28 86(5) 1_555 . 1_555 n
O26 P9 O27 124(8) 1_565 . 1_565 n
O26 P9 O28 102(7) 1_565 . 1_555 n
O27 P9 O28 132(8) 1_565 . 1_555 n
O28 P10 O29 110(7) 1_555 . 1_555 n
O28 P10 O30 103(8) 1_555 . 1_555 n
O28 P10 O31 93(7) 1_555 . 1_555 n
O29 P10 O30 118(8) 1_555 . 1_555 n
O29 P10 O31 117(8) 1_555 . 1_555 n
O30 P10 O31 113(8) 1_555 . 1_555 n
O29 P11 O32 108(7) 1_555 . 1_555 n
O29 P11 O33 106(6) 1_555 . 1_655 n
O29 P11 O34 103(7) 1_555 . 1_655 n
O32 P11 O33 121(8) 1_555 . 1_655 n
O32 P11 O34 93(4) 1_555 . 1_655 n
O33 P11 O34 124(9) 1_655 . 1_655 n
O3 P12 O34 89(5) 2_466 . 1_555 n
O3 P12 O35 112(7) 2_466 . 1_455 n
O3 P12 O36 91(4) 2_466 . 1_555 n
O34 P12 O35 135(7) 1_555 . 1_455 n
O34 P12 O36 92(5) 1_555 . 1_555 n
O35 P12 O36 125(8) 1_455 . 1_555 n
Na2 O1 P1 115(7) 3_655 . 1_555 n
P1 O2 P2 124(5) 1_555 . 1_555 n
P1 O3 P12 123(4) 1_555 . 2_566 n
Fe2 O4 Na1 82(5) 1_555 . 2_555 n
Fe2 O4 P1 129(6) 1_555 . 1_555 n
Na1 O4 P1 147(6) 2_555 . 1_555 n
P2 O5 P3 135(6) 1_555 . 1_555 n
Na3 O6 P2 133(7) 1_555 . 1_555 n
Fe4 O7 Na4 75(4) 3_655 . 3_655 n
Fe4 O7 P2 133(7) 3_655 . 1_555 n
Na4 O7 P2 120(5) 3_655 . 1_555 n
P3 O8 P4 139(6) 1_555 . 1_555 n
Na2 O9 P3 147(6) 2_555 . 1_555 n
Na1 O10 P3 130(5) 2_555 . 1_555 n
Fe2 O11 Na3 90(4) 2_565 . 4_664 n
Fe2 O11 P4 158(5) 2_565 . 1_555 n
Na3 O11 P4 112(6) 4_664 . 1_555 n
Fe3 O12 Na4 82(4) 3_655 . 3_655 n
Fe3 O12 P4 133(6) 3_655 . 1_555 n
Na4 O12 P4 131(6) 3_655 . 1_555 n
P4 O13 P5 135(6) 1_555 . 1_555 n
P5 O14 P6 136(6) 1_556 . 1_555 n
Na1 O15 P5 105(5) 2_555 . 1_555 n
Fe3 O16 Na2 88(5) 3_655 . 1_565 n
Fe3 O16 P5 127(4) 3_655 . 1_555 n
Na2 O16 P5 135(5) 1_565 . 1_555 n
P6 O17 P7 139(7) 1_555 . 1_555 n
Na4 O18 P6 139(6) 4_565 . 1_555 n
Na3 O19 P6 124(6) 4_665 . 1_555 n
Na1 O20 P7 149(8) 4_565 . 1_555 n
Fe1 O21 Na2 98(6) 2_456 . 1_556 n
Fe1 O21 P7 129(5) 2_456 . 1_545 n
Na2 O21 P7 132(7) 1_556 . 1_545 n
P7 O22 P8 120(5) 1_545 . 1_545 n
Na4 O23 P8 142(6) 2_556 . 1_545 n
Fe2 O24 Na3 90(4) 2_566 . 4_665 n
Fe2 O24 P8 148(4) 2_566 . 1_555 n
Na3 O24 P8 120(5) 4_665 . 1_555 n
P8 O25 P9 138(5) 1_555 . 1_555 n
Fe2 O26 Na1 85(4) 3_645 . 4_555 n
Fe2 O26 P9 141(5) 3_645 . 1_545 n
Na1 O26 P9 133(5) 4_555 . 1_545 n
Na2 O27 P9 145(7) 4_655 . 1_545 n
P9 O28 P10 135(7) 1_555 . 1_555 n
P10 O29 P11 139(5) 1_555 . 1_555 n
Fe4 O30 Na4 82(5) 3_655 . 3_655 n
Fe4 O30 P10 123(5) 3_655 . 1_555 n
Na4 O30 P10 145(6) 3_655 . 1_555 n
Na3 O31 P10 117(6) 4_665 . 1_555 n
Na1 O32 P11 147(5) 3_655 . 1_555 n
Fe1 O33 Na2 83(4) 3_655 . 4_565 n
Fe1 O33 P11 146(5) 3_655 . 1_455 n
Na2 O33 P11 131(6) 4_565 . 1_455 n
P11 O34 P12 132(5) 1_455 . 1_555 n
Fe2 O35 Na3 86(4) 2_566 . 4_665 n
Fe2 O35 P12 139(5) 2_566 . 1_655 n
Na3 O35 P12 128(6) 4_665 . 1_655 n
Fe3 O36 Na4 90(5) 4_565 . 4_565 n
Fe3 O36 P12 129(4) 4_565 . 1_555 n
Na4 O36 P12 140(6) 4_565 . 1_555 n

loop_
_geom_bond_atom_site_label_1
_geom_bond_atom_site_label_2
_geom_bond_distance
_geom_bond_site_symmetry_1
_geom_bond_site_symmetry_2
_geom_bond_publ_flag
Fe1 Na2 3.04(16) . 2_555 n
Fe1 Na3 3.16(14) . 1_555 n
Fe1 O6 2.17(7) . 1_555 n
Fe1 O9 2.22(7) . 1_555 n
Fe1 O19 2.35(7) . 4_664 n
Fe1 O21 1.92(6) . 2_556 n
Fe1 O31 2.25(7) . 4_664 n
Fe1 O33 2.06(8) . 3_645 n
Fe2 Na1 3.02(18) . 2_555 n
Fe2 Na3 3.28(15) . 3_655 n
Fe2 O4 2.08(7) . 1_555 n
Fe2 O11 1.96(7) . 2_465 n
Fe2 O15 2.24(7) . 1_555 n
Fe2 O24 1.90(8) . 2_466 n
Fe2 O26 2.00(7) . 3_655 n
Fe2 O35 2.09(7) . 2_466 n
Fe3 Na2 3.08(16) . 3_655 n
Fe3 Na4 3.15(17) . 1_555 n
Fe3 O1 2.21(7) . 1_555 n
Fe3 O12 2.01(7) . 3_645 n
Fe3 O16 1.94(8) . 3_645 n
Fe3 O23 2.17(8) . 2_456 n
Fe3 O27 2.30(9) . 2_456 n
Fe3 O36 2.14(9) . 4_564 n
Fe4 Na1 3.25(18) . 1_555 n
Fe4 Na4 2.94(18) . 1_555 n
Fe4 O7 2.08(7) . 3_645 n
Fe4 O10 2.26(9) . 2_455 n
Fe4 O18 2.16(9) . 4_564 n
Fe4 O20 2.51(8) . 4_564 n
Fe4 O30 2.15(8) . 3_645 n
Fe4 O32 2.38(7) . 3_645 n
Na1 Fe2 3.02(18) . 2_455 n
Na1 Fe4 3.25(18) . 1_555 n
Na1 P3 3.49(22) . 2_455 n
Na1 P5 3.20(16) . 2_455 n
Na1 O4 2.51(16) . 2_455 n
Na1 O10 2.36(19) . 2_455 n
Na1 O15 2.61(15) . 2_455 n
Na1 O20 2.63(16) . 4_564 n
Na1 O26 2.45(19) . 4_554 n
Na1 O32 2.41(15) . 3_645 n
Na2 Fe1 3.04(16) . 2_455 n
Na2 Fe3 3.08(16) . 3_645 n
Na2 P1 3.43(21) . 3_645 n
Na2 P7 3.49(20) . 1_544 n
Na2 P9 3.49(24) . 4_664 n
Na2 P11 3.53(18) . 4_664 n
Na2 O1 2.57(15) . 3_645 n
Na2 O9 2.29(21) . 2_455 n
Na2 O16 2.45(16) . 1_545 n
Na2 O21 2.10(14) . 1_554 n
Na2 O27 2.31(21) . 4_654 n
Na2 O33 2.50(17) . 4_564 n
Na3 Fe1 3.16(14) . 1_555 n
Na3 Fe2 3.28(15) . 3_645 n
Na3 P2 3.48(18) . 1_555 n
Na3 P4 3.54(17) . 4_665 n
Na3 P10 3.47(19) . 4_664 n
Na3 P12 3.57(20) . 4_564 n
Na3 O6 2.25(15) . 1_555 n
Na3 O11 2.62(15) . 4_665 n
Na3 O19 2.55(17) . 4_664 n
Na3 O24 2.67(15) . 4_664 n
Na3 O31 2.51(16) . 4_664 n
Na3 O35 2.66(16) . 4_664 n
Na4 Fe3 3.15(17) . 1_555 n
Na4 Fe4 2.94(18) . 1_555 n
Na4 P8 3.54(21) . 2_466 n
Na4 O7 2.67(20) . 3_645 n
Na4 O12 2.72(14) . 3_645 n
Na4 O18 2.19(19) . 4_564 n
Na4 O23 2.21(19) . 2_456 n
Na4 O30 2.31(14) . 3_645 n
Na4 O36 2.31(19) . 4_564 n
P1 Na2 3.43(21) . 3_655 n
P1 O1 1.43(11) . 1_555 n
P1 O2 1.85(13) . 1_555 n
P1 O3 1.63(14) . 1_555 n
P1 O4 1.37(12) . 1_555 n
P2 Na3 3.48(18) . 1_555 n
P2 O2 1.52(15) . 1_555 n
P2 O5 1.67(10) . 1_555 n
P2 O6 1.53(12) . 1_555 n
P2 O7 1.48(10) . 1_555 n
P3 Na1 3.49(22) . 2_555 n
P3 P4 2.94(19) . 1_555 n
P3 O5 1.55(9) . 1_555 n
P3 O8 1.69(13) . 1_555 n
P3 O9 1.59(10) . 1_555 n
P3 O10 1.46(12) . 1_555 n
P4 Na3 3.54(17) . 4_664 n
P4 P3 2.94(19) . 1_555 n
P4 O8 1.44(13) . 1_555 n
P4 O11 1.60(11) . 1_555 n
P4 O12 1.46(12) . 1_555 n
P4 O13 1.61(13) . 1_555 n
P5 Na1 3.20(16) . 2_555 n
P5 P6 2.64(11) . 1_554 n
P5 O13 1.71(10) . 1_555 n
P5 O14 1.53(9) . 1_554 n
P5 O15 1.29(9) . 1_555 n
P5 O16 1.76(8) . 1_555 n
P6 P5 2.64(11) . 1_556 n
P6 O14 1.31(12) . 1_555 n
P6 O17 1.83(13) . 1_555 n
P6 O18 1.70(11) . 1_555 n
P6 O19 1.55(10) . 1_555 n
P7 Na2 3.49(20) . 1_566 n
P7 P8 2.96(19) . 1_555 n
P7 O17 1.46(11) . 1_555 n
P7 O20 1.30(11) . 1_555 n
P7 O21 1.72(11) . 1_565 n
P7 O22 1.67(14) . 1_565 n
P8 Na4 3.54(21) . 2_566 n
P8 P7 2.96(19) . 1_555 n
P8 O22 1.74(11) . 1_565 n
P8 O23 1.52(10) . 1_565 n
P8 O24 1.70(11) . 1_555 n
P8 O25 1.53(10) . 1_555 n
P9 Na2 3.49(24) . 4_665 n
P9 P10 2.84(15) . 1_555 n
P9 O25 1.79(12) . 1_555 n
P9 O26 1.64(10) . 1_565 n
P9 O27 1.33(11) . 1_565 n
P9 O28 1.53(12) . 1_555 n
P10 Na3 3.47(19) . 4_665 n
P10 P9 2.84(15) . 1_555 n
P10 P11 2.95(17) . 1_555 n
P10 O28 1.54(11) . 1_555 n
P10 O29 1.59(14) . 1_555 n
P10 O30 1.51(12) . 1_555 n
P10 O31 1.50(13) . 1_555 n
P11 Na2 3.53(18) . 4_665 n
P11 P10 2.95(17) . 1_555 n
P11 P12 2.86(11) . 1_655 n
P11 O29 1.56(12) . 1_555 n
P11 O32 1.60(9) . 1_555 n
P11 O33 1.34(9) . 1_655 n
P11 O34 1.35(11) . 1_655 n
P12 Na3 3.57(20) . 4_565 n
P12 P11 2.86(11) . 1_455 n
P12 O3 1.75(9) . 2_466 n
P12 O34 1.78(12) . 1_555 n
P12 O35 1.24(10) . 1_455 n
P12 O36 1.67(9) . 1_555 n
O1 Fe3 2.21(7) . 1_555 n
O1 Na2 2.57(15) . 3_655 n
O1 P1 1.43(11) . 1_555 n
O1 O2 2.15(4) . 1_555 n
O2 P1 1.85(13) . 1_555 n
O2 P2 1.52(15) . 1_555 n
O2 O1 2.15(4) . 1_555 n
O3 P1 1.63(14) . 1_555 n
O3 P12 1.75(9) . 2_566 n
O4 Fe2 2.08(7) . 1_555 n
O4 Na1 2.51(16) . 2_555 n
O4 P1 1.37(12) . 1_555 n
O5 P2 1.67(10) . 1_555 n
O5 P3 1.55(9) . 1_555 n
O6 Fe1 2.17(7) . 1_555 n
O6 Na3 2.25(15) . 1_555 n
O6 P2 1.53(12) . 1_555 n
O7 Fe4 2.08(7) . 3_655 n
O7 Na4 2.67(20) . 3_655 n
O7 P2 1.48(10) . 1_555 n
O8 P3 1.69(13) . 1_555 n
O8 P4 1.44(13) . 1_555 n
O9 Fe1 2.22(7) . 1_555 n
O9 Na2 2.29(21) . 2_555 n
O9 P3 1.59(10) . 1_555 n
O10 Fe4 2.26(9) . 2_555 n
O10 Na1 2.36(19) . 2_555 n
O10 P3 1.46(12) . 1_555 n
O11 Fe2 1.96(7) . 2_565 n
O11 Na3 2.62(15) . 4_664 n
O11 P4 1.60(11) . 1_555 n
O12 Fe3 2.01(7) . 3_655 n
O12 Na4 2.72(14) . 3_655 n
O12 P4 1.46(12) . 1_555 n
O13 P4 1.61(13) . 1_555 n
O13 P5 1.71(10) . 1_555 n
O13 O14 2.02(7) . 1_554 n
O14 P5 1.53(9) . 1_556 n
O14 P6 1.31(12) . 1_555 n
O14 O13 2.02(7) . 1_556 n
O14 O19 2.17(2) . 1_555 n
O15 Fe2 2.24(7) . 1_555 n
O15 Na1 2.61(15) . 2_555 n
O15 P5 1.29(9) . 1_555 n
O16 Fe3 1.94(8) . 3_655 n
O16 Na2 2.45(16) . 1_565 n
O16 P5 1.76(8) . 1_555 n
O17 P6 1.83(13) . 1_555 n
O17 P7 1.46(11) . 1_555 n
O18 Fe4 2.16(9) . 4_565 n
O18 Na4 2.19(19) . 4_565 n
O18 P6 1.70(11) . 1_555 n
O19 Fe1 2.35(7) . 4_665 n
O19 Na3 2.55(17) . 4_665 n
O19 P6 1.55(10) . 1_555 n
O19 O14 2.17(2) . 1_555 n
O20 Fe4 2.51(8) . 4_565 n
O20 Na1 2.63(16) . 4_565 n
O20 P7 1.30(11) . 1_555 n
O21 Fe1 1.92(6) . 2_456 n
O21 Na2 2.10(14) . 1_556 n
O21 P7 1.72(11) . 1_545 n
O22 P7 1.67(14) . 1_545 n
O22 P8 1.74(11) . 1_545 n
O23 Fe3 2.17(8) . 2_556 n
O23 Na4 2.21(19) . 2_556 n
O23 P8 1.52(10) . 1_545 n
O24 Fe2 1.90(8) . 2_566 n
O24 Na3 2.67(15) . 4_665 n
O24 P8 1.70(11) . 1_555 n
O25 P8 1.53(10) . 1_555 n
O25 P9 1.79(12) . 1_555 n
O26 Fe2 2.00(7) . 3_645 n
O26 Na1 2.45(19) . 4_555 n
O26 P9 1.64(10) . 1_545 n
O27 Fe3 2.30(9) . 2_556 n
O27 Na2 2.31(21) . 4_655 n
O27 P9 1.33(11) . 1_545 n
O28 P9 1.53(12) . 1_555 n
O28 P10 1.54(11) . 1_555 n
O29 P10 1.59(14) . 1_555 n
O29 P11 1.56(12) . 1_555 n
O30 Fe4 2.15(8) . 3_655 n
O30 Na4 2.31(14) . 3_655 n
O30 P10 1.51(12) . 1_555 n
O31 Fe1 2.25(7) . 4_665 n
O31 Na3 2.51(16) . 4_665 n
O31 P10 1.50(13) . 1_555 n
O32 Fe4 2.38(7) . 3_655 n
O32 Na1 2.41(15) . 3_655 n
O32 P11 1.60(9) . 1_555 n
O32 O34 2.15(4) . 1_655 n
O33 Fe1 2.06(8) . 3_655 n
O33 Na2 2.50(17) . 4_565 n
O33 P11 1.34(9) . 1_455 n
O34 P11 1.35(11) . 1_455 n
O34 P12 1.78(12) . 1_555 n
O34 O32 2.15(4) . 1_455 n
O35 Fe2 2.09(7) . 2_566 n
O35 Na3 2.66(16) . 4_665 n
O35 P12 1.24(10) . 1_655 n
O36 Fe3 2.14(9) . 4_565 n
O36 Na4 2.31(19) . 4_565 n
O36 P12 1.67(9) . 1_555 n
